data_7716867
loop_
_publ_author_name
'O'Callaghan, Charley'
'Greenacre, Victoria K.'
'King, Rhys P.'
'Grigg, Julian'
'Herniman, Julie M.'
'McRobbie, Graeme'
'Reid, Gillian'

_publ_section_title
;
 Synthesis and properties of metal trifluoride complexes with
 amide-functionalised tacn macrocycles and radiofluorination of
 [GaF<sub>3</sub>(L1)] by <sup>18</sup>F/<sup>19</sup>F isotopic exchange.
;
_journal_issue 35
_journal_name_full 'Dalton transactions (Cambridge, England : 2003)'
_journal_page_first 14897
_journal_page_last 14909
_journal_paper_doi 10.1039/d4dt02074j
_journal_volume 53
_journal_year 2024
_chemical_formula_moiety 'Cl, C30 H37 N6 O3'
_chemical_formula_sum 'C30 H37 Cl N6 O3'
_chemical_formula_weight 565.119
_space_group_crystal_system monoclinic
_space_group_IT_number 14
_space_group_name_Hall '-P 2ybc'
_space_group_name_H-M_alt 'P 1 21/c 1'
_symmetry_Int_Tables_number 14
_audit_creation_date 2024-01-19
_audit_creation_method
;
Olex2 1.5-alpha
(compiled 2023.11.24 svn.r209d9fb2 for OlexSys, GUI svn.r6869)
;
_audit_update_record
;
2024-05-16 deposited with the CCDC.	2024-08-21 downloaded from the CCDC.
;
_cell_angle_alpha 90
_cell_angle_beta 99.705(2)
_cell_angle_gamma 90
_cell_formula_units_Z 4
_cell_length_a 12.8300(3)
_cell_length_b 23.5152(6)
_cell_length_c 9.6411(2)
_cell_measurement_reflns_used 22237
_cell_measurement_temperature 102.0(3)
_cell_measurement_theta_max 32.1910
_cell_measurement_theta_min 1.7650
_cell_volume 2867.09(12)
_computing_cell_refinement 'CrysAlisPro 1.171.41.112a (Rigaku OD, 2021)'
_computing_data_collection 'CrysAlisPro 1.171.41.112a (Rigaku OD, 2021)'
_computing_data_reduction 'CrysAlisPro 1.171.41.112a (Rigaku OD, 2021)'
_computing_molecular_graphics 'Olex2 1.5-alpha (Dolomanov et al., 2009)'
_computing_publication_material 'Olex2 1.5-alpha (Dolomanov et al., 2009)'
_computing_structure_refinement 'olex2.refine 1.5-alpha (Bourhis et al., 2015)'
_diffrn_ambient_environment N~2~
_diffrn_ambient_temperature 102.0(3)
_diffrn_detector 'Hybrid Pixel Array Detector'
_diffrn_detector_area_resol_mean 10.0000
_diffrn_detector_type HyPix
_diffrn_measured_fraction_theta_full 0.9954
_diffrn_measured_fraction_theta_max 0.8536
_diffrn_measurement_details
;
List of Runs (angles in degrees, time in seconds):

  # Type    Start    End  Width  t~exp~   \w     \q     \k     \f   Frames
#--------------------------------------------------------------------------
  1  \w    -60.00 -11.00   0.50    1.14    --  -12.74 126.00 -14.00   98
  2  \w     22.00  67.00   0.50    1.14    --  -12.74  19.00-150.00   90
  3  \w    -55.00   2.00   0.50    1.14    --  -12.74 -57.00 -90.00  114
  4  \w    -56.00   2.00   0.50    1.14    --  -12.74 -57.00   0.00  116
  5  \w     21.00  68.00   0.50    1.14    --  -12.74  19.00  30.00   94
  6  \w     21.00  97.00   0.50    1.14    --   16.02  19.00   0.00  152
  7  \w      1.00  62.00   0.50    1.14    --   16.02  57.00 -60.00  122
  8  \w     -1.00  35.00   0.50    1.14    --   16.02 -77.00 150.00   72
  9  \w     17.00  64.00   0.50    1.14    --   16.02-126.00 -91.00   94
;
_diffrn_measurement_device 'four-circle diffractometer'
_diffrn_measurement_device_type 'ROD, Synergy Custom system, HyPix'
_diffrn_measurement_method '\w scans'
_diffrn_orient_matrix_type 'CrysAlisPro convention (1999,Acta A55,543-557)'
_diffrn_orient_matrix_UB_11 0.0447064000
_diffrn_orient_matrix_UB_12 -0.0181716000
_diffrn_orient_matrix_UB_13 0.0065277000
_diffrn_orient_matrix_UB_21 0.0332973000
_diffrn_orient_matrix_UB_22 0.0239977000
_diffrn_orient_matrix_UB_23 -0.0014752000
_diffrn_orient_matrix_UB_31 0.0061981000
_diffrn_orient_matrix_UB_32 0.0020632000
_diffrn_orient_matrix_UB_33 0.0743088000
_diffrn_radiation_monochromator mirror
_diffrn_radiation_probe x-ray
_diffrn_radiation_type 'Mo K\a'
_diffrn_radiation_wavelength 0.71073
_diffrn_reflns_av_R_equivalents 0.0293
_diffrn_reflns_av_unetI/netI 0.0369
_diffrn_reflns_Laue_measured_fraction_full 0.9954
_diffrn_reflns_Laue_measured_fraction_max 0.8536
_diffrn_reflns_limit_h_max 19
_diffrn_reflns_limit_h_min -18
_diffrn_reflns_limit_k_max 34
_diffrn_reflns_limit_k_min -26
_diffrn_reflns_limit_l_max 12
_diffrn_reflns_limit_l_min -14
_diffrn_reflns_number 33643
_diffrn_reflns_point_group_measured_fraction_full 0.9954
_diffrn_reflns_point_group_measured_fraction_max 0.8536
_diffrn_reflns_theta_full 25.2417
_diffrn_reflns_theta_max 32.34
_diffrn_reflns_theta_min 1.83
_diffrn_source 'Rotating-anode X-ray tube'
_diffrn_source_type 'Rigaku (Mo) X-ray Source'
_exptl_absorpt_coefficient_mu 0.176
_exptl_absorpt_correction_T_max 1.00000
_exptl_absorpt_correction_T_min 0.87461
_exptl_absorpt_correction_type multi-scan
_exptl_absorpt_process_details
;
CrysAlisPro 1.171.41.112a (Rigaku Oxford Diffraction, 2021)
Empirical absorption correction using spherical harmonics,
implemented in SCALE3 ABSPACK scaling algorithm.
;
_exptl_crystal_colour 'clear colourless'
_exptl_crystal_colour_lustre clear
_exptl_crystal_colour_primary colourless
_exptl_crystal_density_diffrn 1.309
_exptl_crystal_description block
_exptl_crystal_F_000 1201.306
_exptl_crystal_recrystallization_method 'Re-crystallisation from solvent'
_exptl_crystal_size_max 0.1
_exptl_crystal_size_mid 0.1
_exptl_crystal_size_min 0.1
_refine_diff_density_max 0.9785
_refine_diff_density_min -0.4467
_refine_diff_density_rms 0.0771
_refine_ls_d_res_high 0.6643
_refine_ls_d_res_low 11.1379
_refine_ls_goodness_of_fit_ref 1.0239
_refine_ls_hydrogen_treatment refall
_refine_ls_matrix_type full
_refine_ls_number_constraints 0
_refine_ls_number_parameters 694
_refine_ls_number_reflns 8740
_refine_ls_number_restraints 651
_refine_ls_restrained_S_all 0.9848
_refine_ls_R_factor_all 0.0574
_refine_ls_R_factor_gt 0.0377
_refine_ls_shift/su_max 0.0010
_refine_ls_shift/su_mean 0.0000
_refine_ls_structure_factor_coef Fsqd
_refine_ls_weighting_details 'w=1/[\s^2^(Fo^2^)+(0.0470P)^2^+0.4520P] where P=(Fo^2^+2Fc^2^)/3'
_refine_ls_weighting_scheme calc
_refine_ls_wR_factor_gt 0.0882
_refine_ls_wR_factor_ref 0.0953
_reflns_Friedel_coverage 0.0
_reflns_limit_h_max 18
_reflns_limit_h_min -19
_reflns_limit_k_max 34
_reflns_limit_k_min 0
_reflns_limit_l_max 14
_reflns_limit_l_min 0
_reflns_number_gt 6674
_reflns_number_total 8740
_reflns_threshold_expression I>=2u(I)
_cod_data_source_file d4dt02074j2.cif
_cod_data_source_block CB9366_59_Ligand1Cl
_cod_depositor_comments 'Adding full bibliography for 7716867--7716872.cif.'
_cod_database_code 7716867
_chemical_oxdiff_formula AlC30H36N9O12
_chemical_oxdiff_usercomment Al(NO3)3(L1)
_olex2_refinement_description
;
1. Rigid body (RIGU) restrains
 O1, O2, O3, N1, H1, N2, N3, N4, H4, N5, H5, N6, H6, C1, H1a, H1b, C2, H2a,
 H2b, C3, H3a, H3b, C4, H4a, H4b, C5, H5a, H5b, C6, H6a, H6b, C7, H7a, H7b, C8,
 C9, C10, H10, C11, H11, C12, H12, C13, H13, C14, H14, C15, H15a, H15b, C16,
 C17, C18, H18, C19, H19, C20, H20, C21, H21, C22, H22, C23, H23a, H23b, C24,
 C25, C26, H26, C27, H27, C28, H28, C29, H29, C30, H30
 with sigma for 1-2 distances of 0.004 and sigma for 1-3 distances of 0.004
;
_olex2_refine_details
;
Refinement using NoSpherA2, an implementation of
NOn-SPHERical Atom-form-factors in Olex2.
Please cite:
F. Kleemiss et al. Chem. Sci. DOI 10.1039/D0SC05526C - 2021
NoSpherA2 implementation of HAR makes use of
tailor-made aspherical atomic form factors calculated
on-the-fly from a Hirshfeld-partitioned electron density (ED) - not from
spherical-atom form factors.

The ED is calculated from a gaussian basis set single determinant SCF
wavefunction - either Hartree-Fock or DFT using selected funtionals
 - for a fragment of the crystal.
This fragment can be embedded in an electrostatic crystal field by employing cluster charges
or modelled using implicit solvation models, depending on the software used.
The following options were used:
   SOFTWARE:       ORCA 5.0
   PARTITIONING:   NoSpherA2
   INT ACCURACY:   Normal
   METHOD:         R2SCAN
   BASIS SET:      def2-TZVP
   CHARGE:         0
   MULTIPLICITY:   1
   DATE:           2024-01-18_17-26-23
;
_olex2_submission_special_instructions 'No special instructions were received'
_oxdiff_exptl_absorpt_empirical_details
;
Empirical correction (ABSPACK) includes:
- Absorption correction using spherical harmonics
- Frame scaling
;
_oxdiff_exptl_absorpt_empirical_full_max 2.552
_oxdiff_exptl_absorpt_empirical_full_min 0.644

loop_
_space_group_symop_id
_space_group_symop_operation_xyz
1 x,y,z
2 -x,y+1/2,-z+1/2
3 -x,-y,-z
4 x,-y-1/2,z-1/2

loop_
_atom_site_label
_atom_site_type_symbol
_atom_site_fract_x
_atom_site_fract_y
_atom_site_fract_z
_atom_site_U_iso_or_equiv
_atom_site_adp_type
_atom_site_occupancy
_atom_site_refinement_flags_posn
_atom_site_refinement_flags_adp
Cl1 Cl 0.65312(2) 0.520338(12) 0.97495(3) 0.02110(7) Uani 1.000000 . .
O1 O 0.55833(6) 0.42737(4) 0.50821(8) 0.02314(17) Uani 1.000000 . U
O2 O 0.98354(6) 0.53875(4) 0.74477(8) 0.02664(19) Uani 1.000000 . U
O3 O 0.72583(8) 0.23463(4) 0.62252(9) 0.0322(2) Uani 1.000000 . U
N1 N 0.69367(7) 0.45735(4) 0.33027(9) 0.01712(18) Uani 1.000000 . U
H1 H 0.7070(11) 0.4383(6) 0.4277(15) 0.021(3) Uani 1.000000 . U
N2 N 0.82951(7) 0.47189(4) 0.57958(9) 0.01810(18) Uani 1.000000 . U
N3 N 0.80143(7) 0.35993(4) 0.44563(9) 0.01877(18) Uani 1.000000 . U
N4 N 0.42965(7) 0.41727(4) 0.31367(9) 0.01962(19) Uani 1.000000 . U
H4 H 0.4056(12) 0.4325(7) 0.2104(15) 0.033(4) Uani 1.000000 . U
N5 N 0.88847(7) 0.54389(4) 0.92445(9) 0.01873(18) Uani 1.000000 . U
H5 H 0.8166(13) 0.5319(7) 0.9507(15) 0.029(4) Uani 1.000000 . U
N6 N 0.67062(8) 0.32654(4) 0.63444(9) 0.02117(19) Uani 1.000000 . U
H6 H 0.6759(14) 0.3646(6) 0.5917(16) 0.038(4) Uani 1.000000 . U
C1 C 0.77340(9) 0.50462(5) 0.33610(11) 0.0189(2) Uani 1.000000 . U
H1a H 0.8413(11) 0.4883(6) 0.2926(14) 0.029(3) Uani 1.000000 . U
H1b H 0.7374(11) 0.5403(6) 0.2708(14) 0.032(3) Uani 1.000000 . U
C2 C 0.80614(9) 0.52185(5) 0.49029(11) 0.0197(2) Uani 1.000000 . U
H2a H 0.7414(11) 0.5423(6) 0.5257(13) 0.030(3) Uani 1.000000 . U
H2b H 0.8721(11) 0.5517(6) 0.5017(14) 0.032(3) Uani 1.000000 . U
C3 C 0.92097(8) 0.43782(5) 0.55650(11) 0.0201(2) Uani 1.000000 . U
H3a H 0.9491(11) 0.4519(5) 0.4629(13) 0.028(3) Uani 1.000000 . U
H3b H 0.9874(11) 0.4429(6) 0.6438(13) 0.029(3) Uani 1.000000 . U
C4 C 0.89550(9) 0.37447(5) 0.54779(11) 0.0221(2) Uani 1.000000 . U
H4a H 0.8852(11) 0.3607(6) 0.6499(13) 0.031(3) Uani 1.000000 . U
H4b H 0.9650(11) 0.3531(6) 0.5274(14) 0.034(3) Uani 1.000000 . U
C5 C 0.80885(9) 0.37596(5) 0.29978(11) 0.0197(2) Uani 1.000000 . U
H5a H 0.8777(11) 0.3995(6) 0.2998(14) 0.036(3) Uani 1.000000 . U
H5b H 0.8170(11) 0.3391(6) 0.2370(13) 0.032(3) Uani 1.000000 . U
C6 C 0.71071(9) 0.40892(5) 0.23551(11) 0.0204(2) Uani 1.000000 . U
H6a H 0.6435(11) 0.3796(6) 0.2307(13) 0.031(3) Uani 1.000000 . U
H6b H 0.7168(11) 0.4247(6) 0.1325(13) 0.034(3) Uani 1.000000 . U
C7 C 0.82474(9) 0.48203(5) 0.72632(11) 0.0196(2) Uani 1.000000 . U
H7a H 0.7491(11) 0.4953(6) 0.7412(14) 0.033(3) Uani 1.000000 . U
H7b H 0.8355(11) 0.4430(6) 0.7809(13) 0.030(3) Uani 1.000000 . U
C8 C 0.90799(8) 0.52435(5) 0.79870(10) 0.0191(2) Uani 1.000000 . U
C9 C 0.93723(9) 0.59108(5) 0.99851(10) 0.0183(2) Uani 1.000000 . U
C10 C 1.03844(9) 0.61003(5) 0.98641(11) 0.0223(2) Uani 1.000000 . U
H10 H 1.0848(12) 0.5874(7) 0.9235(15) 0.042(4) Uani 1.000000 . U
C11 C 1.07757(10) 0.65971(5) 1.05460(12) 0.0266(2) Uani 1.000000 . U
H11 H 1.1532(12) 0.6725(6) 1.0412(16) 0.045(4) Uani 1.000000 . U
C12 C 1.01784(10) 0.69029(5) 1.13690(12) 0.0277(3) Uani 1.000000 . U
H12 H 1.0472(13) 0.7286(6) 1.1912(16) 0.046(4) Uani 1.000000 . U
C13 C 0.91879(10) 0.66995(5) 1.15377(12) 0.0262(2) Uani 1.000000 . U
H13 H 0.8719(12) 0.6923(6) 1.2167(15) 0.044(4) Uani 1.000000 . U
C14 C 0.87823(9) 0.62073(5) 1.08505(11) 0.0217(2) Uani 1.000000 . U
H14 H 0.8021(12) 0.6056(6) 1.0949(15) 0.040(4) Uani 1.000000 . U
C15 C 0.77578(11) 0.29993(5) 0.45700(12) 0.0246(2) Uani 1.000000 . U
H15a H 0.7196(13) 0.2858(6) 0.3607(14) 0.038(3) Uani 1.000000 . U
H15b H 0.8441(12) 0.2738(6) 0.4678(16) 0.041(3) Uani 1.000000 . U
C16 C 0.72224(10) 0.28390(5) 0.58089(11) 0.0225(2) Uani 1.000000 . U
C17 C 0.60507(9) 0.32253(5) 0.73803(11) 0.0203(2) Uani 1.000000 . U
C18 C 0.54925(10) 0.27308(5) 0.75905(13) 0.0261(2) Uani 1.000000 . U
H18 H 0.5625(13) 0.2363(6) 0.6963(16) 0.044(4) Uani 1.000000 . U
C19 C 0.48071(11) 0.27346(6) 0.85676(14) 0.0323(3) Uani 1.000000 . U
H19 H 0.4391(14) 0.2361(7) 0.8734(18) 0.060(5) Uani 1.000000 . U
C20 C 0.46543(11) 0.32274(6) 0.93134(13) 0.0326(3) Uani 1.000000 . U
H20 H 0.4097(14) 0.3234(7) 1.0073(17) 0.054(5) Uani 1.000000 . U
C21 C 0.52103(10) 0.37200(6) 0.90931(12) 0.0274(3) Uani 1.000000 . U
H21 H 0.5114(14) 0.4093(7) 0.9686(17) 0.049(4) Uani 1.000000 . U
C22 C 0.59131(9) 0.37162(5) 0.81438(11) 0.0226(2) Uani 1.000000 . U
H22 H 0.6365(13) 0.4094(6) 0.7993(15) 0.039(4) Uani 1.000000 . U
C23 C 0.58183(8) 0.47802(5) 0.30382(11) 0.0202(2) Uani 1.000000 . U
H23a H 0.5803(11) 0.5205(6) 0.3512(14) 0.029(3) Uani 1.000000 . U
H23b H 0.5530(10) 0.4805(6) 0.1923(13) 0.029(3) Uani 1.000000 . U
C24 C 0.52056(8) 0.43816(5) 0.38555(11) 0.0186(2) Uani 1.000000 . U
C25 C 0.35897(8) 0.37919(5) 0.36349(11) 0.0187(2) Uani 1.000000 . U
C26 C 0.36848(9) 0.36101(5) 0.50314(12) 0.0217(2) Uani 1.000000 . U
H26 H 0.4307(11) 0.3753(6) 0.5801(13) 0.031(3) Uani 1.000000 . U
C27 C 0.29169(10) 0.32502(5) 0.54118(13) 0.0285(3) Uani 1.000000 . U
H27 H 0.3004(12) 0.3117(6) 0.6449(15) 0.043(4) Uani 1.000000 . U
C28 C 0.20598(11) 0.30733(6) 0.44312(15) 0.0360(3) Uani 1.000000 . U
H28 H 0.1477(13) 0.2810(8) 0.4775(18) 0.069(5) Uani 1.000000 . U
C29 C 0.19760(11) 0.32499(6) 0.30364(15) 0.0354(3) Uani 1.000000 . U
H29 H 0.1334(14) 0.3110(8) 0.2303(17) 0.065(5) Uani 1.000000 . U
C30 C 0.27400(9) 0.36032(5) 0.26390(13) 0.0262(2) Uani 1.000000 . U
H30 H 0.2655(13) 0.3755(8) 0.1556(16) 0.057(5) Uani 1.000000 . U

loop_
_atom_site_aniso_label
_atom_site_aniso_U_11
_atom_site_aniso_U_22
_atom_site_aniso_U_33
_atom_site_aniso_U_12
_atom_site_aniso_U_13
_atom_site_aniso_U_23
Cl1 0.01804(12) 0.02708(14) 0.01877(12) -0.00080(10) 0.00482(9) 0.00417(10)
O1 0.0173(4) 0.0335(5) 0.0178(3) -0.0040(3) 0.0007(3) 0.0065(3)
O2 0.0183(4) 0.0422(5) 0.0212(4) -0.0112(4) 0.0084(3) -0.0110(3)
O3 0.0489(6) 0.0219(4) 0.0296(4) 0.0104(4) 0.0173(4) 0.0083(3)
N1 0.0140(4) 0.0225(5) 0.0147(4) -0.0025(3) 0.0019(3) 0.0010(3)
H1 0.021(6) 0.021(6) 0.020(4) -0.001(3) 0.002(2) 0.0022(19)
N2 0.0136(4) 0.0248(5) 0.0158(4) -0.0004(3) 0.0021(3) -0.0043(3)
N3 0.0205(4) 0.0194(5) 0.0175(4) 0.0005(4) 0.0062(3) -0.0005(3)
N4 0.0138(4) 0.0260(5) 0.0187(4) -0.0021(4) 0.0016(3) 0.0030(4)
H4 0.027(7) 0.045(9) 0.025(4) -0.010(5) -0.003(3) 0.008(3)
N5 0.0170(4) 0.0243(5) 0.0155(4) -0.0034(4) 0.0044(3) -0.0027(3)
H5 0.027(5) 0.037(8) 0.026(7) -0.015(3) 0.015(3) -0.020(4)
N6 0.0265(5) 0.0186(5) 0.0200(4) 0.0016(4) 0.0087(4) 0.0022(4)
H6 0.064(10) 0.019(4) 0.040(8) 0.008(3) 0.035(5) 0.006(2)
C1 0.0160(5) 0.0228(6) 0.0179(5) -0.0035(4) 0.0032(4) -0.0009(4)
H1a 0.024(4) 0.033(6) 0.032(6) -0.006(2) 0.008(2) -0.008(3)
H1b 0.035(6) 0.031(5) 0.029(6) -0.000(2) 0.004(3) 0.003(2)
C2 0.0161(5) 0.0234(6) 0.0192(5) -0.0000(4) 0.0017(4) -0.0037(4)
H2a 0.026(5) 0.036(6) 0.029(6) 0.003(2) 0.007(2) -0.005(3)
H2b 0.028(5) 0.041(6) 0.027(6) -0.008(2) 0.003(3) -0.007(3)
C3 0.0142(5) 0.0272(6) 0.0189(5) 0.0013(4) 0.0024(4) -0.0030(4)
H3a 0.030(6) 0.030(6) 0.025(4) 0.005(3) 0.010(2) -0.002(2)
H3b 0.020(5) 0.036(7) 0.029(4) 0.004(3) 0.001(2) -0.005(3)
C4 0.0198(5) 0.0268(6) 0.0197(5) 0.0050(4) 0.0039(4) 0.0005(4)
H4a 0.032(6) 0.037(6) 0.024(4) -0.001(3) 0.004(2) 0.000(2)
H4b 0.026(4) 0.037(6) 0.038(6) 0.005(2) 0.006(2) -0.004(3)
C5 0.0220(5) 0.0214(6) 0.0172(5) -0.0032(4) 0.0072(4) -0.0031(4)
H5a 0.031(4) 0.046(6) 0.034(6) -0.012(2) 0.010(2) -0.003(3)
H5b 0.033(7) 0.032(4) 0.031(5) -0.003(2) 0.010(3) -0.008(2)
C6 0.0206(5) 0.0244(6) 0.0160(5) -0.0046(4) 0.0023(4) -0.0018(4)
H6a 0.031(5) 0.036(5) 0.025(6) -0.010(2) 0.007(3) -0.007(3)
H6b 0.038(7) 0.042(7) 0.023(4) -0.000(3) 0.009(2) 0.003(2)
C7 0.0148(5) 0.0261(6) 0.0187(5) -0.0028(4) 0.0047(4) -0.0036(4)
H7a 0.018(4) 0.041(7) 0.041(7) -0.003(2) 0.009(2) -0.007(3)
H7b 0.028(6) 0.033(4) 0.029(5) -0.004(2) 0.005(3) 0.000(2)
C8 0.0143(5) 0.0274(6) 0.0159(5) -0.0026(4) 0.0034(4) -0.0035(4)
C9 0.0183(5) 0.0223(5) 0.0141(4) -0.0018(4) 0.0025(4) -0.0006(4)
C10 0.0210(5) 0.0274(6) 0.0190(5) -0.0056(4) 0.0044(4) -0.0026(4)
H10 0.035(6) 0.052(8) 0.041(8) -0.007(3) 0.016(3) -0.020(4)
C11 0.0279(6) 0.0286(6) 0.0235(5) -0.0101(5) 0.0045(5) -0.0023(4)
H11 0.040(4) 0.047(8) 0.052(8) -0.021(3) 0.019(3) -0.023(5)
C12 0.0363(7) 0.0236(6) 0.0228(5) -0.0059(5) 0.0039(5) -0.0028(4)
H12 0.056(8) 0.037(5) 0.047(8) -0.016(3) 0.016(4) -0.017(3)
C13 0.0314(6) 0.0258(6) 0.0218(5) -0.0003(5) 0.0052(4) -0.0046(4)
H13 0.046(7) 0.041(7) 0.048(8) -0.005(3) 0.021(3) -0.018(4)
C14 0.0230(6) 0.0255(6) 0.0171(5) -0.0012(4) 0.0046(4) -0.0024(4)
H14 0.031(4) 0.049(8) 0.044(8) -0.009(3) 0.016(3) -0.013(5)
C15 0.0344(7) 0.0192(6) 0.0228(5) 0.0020(5) 0.0123(5) -0.0006(4)
H15a 0.055(6) 0.033(7) 0.026(4) -0.012(3) 0.009(2) 0.001(2)
H15b 0.044(5) 0.029(6) 0.053(7) 0.006(2) 0.016(2) 0.002(3)
C16 0.0303(6) 0.0188(5) 0.0196(5) 0.0034(4) 0.0077(4) 0.0022(4)
C17 0.0224(5) 0.0205(5) 0.0187(5) 0.0009(4) 0.0058(4) 0.0030(4)
C18 0.0294(6) 0.0225(6) 0.0275(6) -0.0024(5) 0.0083(5) 0.0037(4)
H18 0.058(10) 0.026(5) 0.056(8) -0.010(3) 0.033(5) -0.004(3)
C19 0.0323(7) 0.0325(7) 0.0347(6) -0.0053(5) 0.0134(5) 0.0076(5)
H19 0.072(10) 0.046(5) 0.073(10) -0.020(3) 0.044(5) -0.002(3)
C20 0.0308(7) 0.0413(8) 0.0285(6) 0.0009(5) 0.0132(5) 0.0047(5)
H20 0.058(8) 0.056(9) 0.058(8) -0.010(4) 0.040(4) -0.004(4)
C21 0.0275(6) 0.0345(7) 0.0218(5) 0.0043(5) 0.0088(4) -0.0008(5)
H21 0.059(10) 0.047(5) 0.049(8) -0.002(3) 0.028(5) -0.015(3)
C22 0.0251(6) 0.0244(6) 0.0193(5) 0.0007(4) 0.0065(4) -0.0003(4)
H22 0.051(9) 0.030(5) 0.042(8) -0.009(3) 0.027(5) -0.008(3)
C23 0.0143(5) 0.0270(6) 0.0188(5) -0.0016(4) 0.0018(4) 0.0056(4)
H23a 0.024(7) 0.033(4) 0.030(6) -0.001(2) 0.004(3) 0.003(2)
H23b 0.018(6) 0.043(7) 0.026(3) -0.002(3) 0.0011(18) 0.0066(19)
C24 0.0136(5) 0.0252(5) 0.0169(5) -0.0005(4) 0.0023(4) 0.0037(4)
C25 0.0144(5) 0.0202(5) 0.0213(5) -0.0004(4) 0.0025(4) 0.0020(4)
C26 0.0173(5) 0.0238(6) 0.0241(5) -0.0013(4) 0.0043(4) 0.0046(4)
H26 0.027(6) 0.038(8) 0.026(5) -0.010(3) 0.001(2) 0.007(3)
C27 0.0239(6) 0.0306(7) 0.0317(6) -0.0041(5) 0.0065(5) 0.0102(5)
H27 0.039(8) 0.050(9) 0.038(4) -0.018(5) 0.005(2) 0.014(2)
C28 0.0275(6) 0.0350(7) 0.0445(7) -0.0138(5) 0.0032(5) 0.0106(6)
H28 0.046(7) 0.092(12) 0.063(8) -0.038(4) -0.004(4) 0.034(5)
C29 0.0278(7) 0.0357(7) 0.0394(7) -0.0133(5) -0.0032(5) 0.0068(6)
H29 0.055(7) 0.076(11) 0.054(6) -0.041(5) -0.017(3) 0.016(4)
C30 0.0212(5) 0.0270(6) 0.0284(6) -0.0048(5) -0.0015(4) 0.0027(5)
H30 0.043(9) 0.088(12) 0.034(4) -0.027(6) -0.009(3) 0.019(3)

loop_
_atom_type_symbol
_atom_type_scat_dispersion_real
_atom_type_scat_dispersion_imag
_atom_type_scat_source
_atom_type_scat_dispersion_source
C 0.00313 0.00162 'NoSpherA2: Chem.Sci. 2021, DOI:10.1039/D0SC05526C' 'Brennan, Cowan, Rev. Sci. Instrum., 1992, 63, 850'
Cl 0.14908 0.15974 'NoSpherA2: Chem.Sci. 2021, DOI:10.1039/D0SC05526C' 'Brennan, Cowan, Rev. Sci. Instrum., 1992, 63, 850'
H 0.00000 0.00000 'NoSpherA2: Chem.Sci. 2021, DOI:10.1039/D0SC05526C' 'Brennan, Cowan, Rev. Sci. Instrum., 1992, 63, 850'
N 0.00612 0.00332 'NoSpherA2: Chem.Sci. 2021, DOI:10.1039/D0SC05526C' 'Brennan, Cowan, Rev. Sci. Instrum., 1992, 63, 850'
O 0.01085 0.00610 'NoSpherA2: Chem.Sci. 2021, DOI:10.1039/D0SC05526C' 'Brennan, Cowan, Rev. Sci. Instrum., 1992, 63, 850'

loop_
_geom_angle_atom_site_label_1
_geom_angle_atom_site_label_2
_geom_angle_atom_site_label_3
_geom_angle
_geom_angle_site_symmetry_1
_geom_angle_site_symmetry_3
_geom_angle_publ_flag
C1 N1 H1 106.3(8) . . ?
C6 N1 H1 101.9(8) . . ?
C6 N1 C1 114.57(8) . . ?
C23 N1 H1 107.7(8) . . ?
C23 N1 C1 113.13(9) . . ?
C23 N1 C6 112.17(8) . . ?
C3 N2 C2 116.13(9) . . ?
C7 N2 C2 113.99(9) . . ?
C7 N2 C3 113.88(8) . . ?
C5 N3 C4 113.80(9) . . ?
C15 N3 C4 110.27(9) . . ?
C15 N3 C5 111.78(8) . . ?
C24 N4 H4 116.9(8) . . ?
C25 N4 H4 115.7(8) . . ?
C25 N4 C24 127.29(9) . . ?
C8 N5 H5 115.6(8) . . ?
C9 N5 H5 115.4(8) . . ?
C9 N5 C8 125.89(9) . . ?
C16 N6 H6 116.0(8) . . ?
C17 N6 H6 116.4(8) . . ?
C17 N6 C16 127.51(10) . . ?
H1a C1 N1 107.8(7) . . ?
H1b C1 N1 108.9(7) . . ?
H1b C1 H1a 109.3(10) . . ?
C2 C1 N1 107.79(8) . . ?
C2 C1 H1a 111.0(7) . . ?
C2 C1 H1b 111.9(7) . . ?
C1 C2 N2 110.84(9) . . ?
H2a C2 N2 105.6(7) . . ?
H2a C2 C1 109.2(7) . . ?
H2b C2 N2 112.4(7) . . ?
H2b C2 C1 110.5(7) . . ?
H2b C2 H2a 108.1(10) . . ?
H3a C3 N2 110.4(7) . . ?
H3b C3 N2 111.2(7) . . ?
H3b C3 H3a 106.3(10) . . ?
C4 C3 N2 111.85(9) . . ?
C4 C3 H3a 110.7(7) . . ?
C4 C3 H3b 106.2(7) . . ?
C3 C4 N3 114.20(9) . . ?
H4a C4 N3 109.5(7) . . ?
H4a C4 C3 107.8(7) . . ?
H4b C4 N3 112.6(7) . . ?
H4b C4 C3 106.9(7) . . ?
H4b C4 H4a 105.3(10) . . ?
H5a C5 N3 109.0(7) . . ?
H5b C5 N3 111.1(7) . . ?
H5b C5 H5a 105.4(11) . . ?
C6 C5 N3 109.70(9) . . ?
C6 C5 H5a 112.0(8) . . ?
C6 C5 H5b 109.5(7) . . ?
C5 C6 N1 109.58(8) . . ?
H6a C6 N1 108.0(7) . . ?
H6a C6 C5 106.7(8) . . ?
H6b C6 N1 110.0(8) . . ?
H6b C6 C5 111.6(8) . . ?
H6b C6 H6a 110.8(10) . . ?
H7a C7 N2 112.0(7) . . ?
H7b C7 N2 108.7(7) . . ?
H7b C7 H7a 103.7(11) . . ?
C8 C7 N2 114.19(9) . . ?
C8 C7 H7a 109.4(8) . . ?
C8 C7 H7b 108.3(7) . . ?
N5 C8 O2 124.36(10) . . ?
C7 C8 O2 121.73(9) . . ?
C7 C8 N5 113.91(9) . . ?
C10 C9 N5 123.31(10) . . ?
C14 C9 N5 117.08(10) . . ?
C14 C9 C10 119.58(10) . . ?
H10 C10 C9 120.4(8) . . ?
C11 C10 C9 119.66(11) . . ?
C11 C10 H10 119.9(8) . . ?
H11 C11 C10 116.9(8) . . ?
C12 C11 C10 120.87(11) . . ?
C12 C11 H11 122.3(8) . . ?
H12 C12 C11 121.8(8) . . ?
C13 C12 C11 119.34(11) . . ?
C13 C12 H12 118.8(8) . . ?
H13 C13 C12 120.9(8) . . ?
C14 C13 C12 120.38(11) . . ?
C14 C13 H13 118.7(8) . . ?
C13 C14 C9 120.07(11) . . ?
H14 C14 C9 119.0(8) . . ?
H14 C14 C13 120.9(8) . . ?
H15a C15 N3 110.2(7) . . ?
H15b C15 N3 112.0(8) . . ?
H15b C15 H15a 108.2(11) . . ?
C16 C15 N3 115.87(9) . . ?
C16 C15 H15a 105.3(7) . . ?
C16 C15 H15b 104.7(8) . . ?
N6 C16 O3 124.79(11) . . ?
C15 C16 O3 119.64(10) . . ?
C15 C16 N6 115.54(10) . . ?
C18 C17 N6 122.57(10) . . ?
C22 C17 N6 117.42(10) . . ?
C22 C17 C18 119.86(10) . . ?
H18 C18 C17 116.7(8) . . ?
C19 C18 C17 119.32(12) . . ?
C19 C18 H18 123.9(8) . . ?
H19 C19 C18 119.4(9) . . ?
C20 C19 C18 120.91(12) . . ?
C20 C19 H19 119.7(9) . . ?
H20 C20 C19 121.1(9) . . ?
C21 C20 C19 119.42(12) . . ?
C21 C20 H20 119.5(9) . . ?
H21 C21 C20 119.5(9) . . ?
C22 C21 C20 120.03(12) . . ?
C22 C21 H21 120.4(9) . . ?
C21 C22 C17 120.43(11) . . ?
H22 C22 C17 119.3(7) . . ?
H22 C22 C21 120.3(7) . . ?
H23a C23 N1 107.9(7) . . ?
H23b C23 N1 110.2(7) . . ?
H23b C23 H23a 109.7(10) . . ?
C24 C23 N1 105.98(9) . . ?
C24 C23 H23a 107.3(7) . . ?
C24 C23 H23b 115.4(7) . . ?
N4 C24 O1 126.06(10) . . ?
C23 C24 O1 118.09(9) . . ?
C23 C24 N4 115.84(9) . . ?
C26 C25 N4 124.30(10) . . ?
C30 C25 N4 115.97(9) . . ?
C30 C25 C26 119.72(10) . . ?
H26 C26 C25 121.1(7) . . ?
C27 C26 C25 119.21(11) . . ?
C27 C26 H26 119.7(7) . . ?
H27 C27 C26 118.1(8) . . ?
C28 C27 C26 121.12(11) . . ?
C28 C27 H27 120.7(8) . . ?
H28 C28 C27 118.6(9) . . ?
C29 C28 C27 119.42(12) . . ?
C29 C28 H28 121.9(9) . . ?
H29 C29 C28 118.9(9) . . ?
C30 C29 C28 120.11(12) . . ?
C30 C29 H29 121.0(9) . . ?
C29 C30 C25 120.39(11) . . ?
H30 C30 C25 119.6(8) . . ?
H30 C30 C29 119.9(8) . . ?

loop_
_geom_bond_atom_site_label_1
_geom_bond_atom_site_label_2
_geom_bond_distance
_geom_bond_site_symmetry_2
_geom_bond_publ_flag
O1 C24 1.2266(12) . ?
O2 C8 1.2226(13) . ?
O3 C16 1.2245(14) . ?
N1 H1 1.029(14) . ?
N1 C1 1.5051(14) . ?
N1 C6 1.4989(14) . ?
N1 C23 1.4957(14) . ?
N2 C2 1.4575(14) . ?
N2 C3 1.4684(14) . ?
N2 C7 1.4462(13) . ?
N3 C4 1.4638(14) . ?
N3 C5 1.4743(13) . ?
N3 C15 1.4571(15) . ?
N4 H4 1.054(14) . ?
N4 C24 1.3452(13) . ?
N4 C25 1.4148(14) . ?
N5 H5 1.036(15) . ?
N5 C8 1.3586(13) . ?
N5 C9 1.4079(14) . ?
N6 H6 0.992(15) . ?
N6 C16 1.3513(14) . ?
N6 C17 1.4131(14) . ?
C1 H1a 1.097(13) . ?
C1 H1b 1.103(14) . ?
C1 C2 1.5297(14) . ?
C2 H2a 1.064(13) . ?
C2 H2b 1.092(14) . ?
C3 H3a 1.079(13) . ?
C3 H3b 1.099(13) . ?
C3 C4 1.5245(17) . ?
C4 H4a 1.065(13) . ?
C4 H4b 1.070(13) . ?
C5 H5a 1.042(14) . ?
C5 H5b 1.072(13) . ?
C5 C6 1.5189(16) . ?
C6 H6a 1.099(13) . ?
C6 H6b 1.075(13) . ?
C7 H7a 1.052(13) . ?
C7 H7b 1.055(14) . ?
C7 C8 1.5385(15) . ?
C9 C10 1.3963(15) . ?
C9 C14 1.4029(15) . ?
C10 H10 1.061(14) . ?
C10 C11 1.3920(17) . ?
C11 H11 1.045(14) . ?
C11 C12 1.3924(18) . ?
C12 H12 1.077(14) . ?
C12 C13 1.3928(18) . ?
C13 H13 1.063(14) . ?
C13 C14 1.3904(16) . ?
C14 H14 1.059(15) . ?
C15 H15a 1.125(14) . ?
C15 H15b 1.061(15) . ?
C15 C16 1.5223(16) . ?
C17 C18 1.3983(16) . ?
C17 C22 1.3963(16) . ?
C18 H18 1.085(14) . ?
C18 C19 1.3928(18) . ?
C19 H19 1.054(15) . ?
C19 C20 1.395(2) . ?
C20 H20 1.107(15) . ?
C20 C21 1.3952(19) . ?
C21 H21 1.065(15) . ?
C21 C22 1.3889(16) . ?
C22 H22 1.084(14) . ?
C23 H23a 1.100(14) . ?
C23 H23b 1.078(12) . ?
C23 C24 1.5253(15) . ?
C25 C26 1.3982(15) . ?
C25 C30 1.3980(15) . ?
C26 H26 1.049(13) . ?
C26 C27 1.3940(16) . ?
C27 H27 1.036(14) . ?
C27 C28 1.3877(18) . ?
C28 H28 1.066(15) . ?
C28 C29 1.3941(19) . ?
C29 H29 1.044(15) . ?
C29 C30 1.3872(17) . ?
C30 H30 1.091(15) . ?

loop_
_geom_torsion_atom_site_label_1
_geom_torsion_atom_site_label_2
_geom_torsion_atom_site_label_3
_geom_torsion_atom_site_label_4
_geom_torsion
_geom_torsion_site_symmetry_1
_geom_torsion_site_symmetry_2
_geom_torsion_site_symmetry_3
_geom_torsion_site_symmetry_4
_geom_torsion_publ_flag
O1 C24 N4 C25 0.30(15) . . . . ?
O1 C24 C23 N1 47.49(11) . . . . ?
O2 C8 N5 C9 13.66(15) . . . . ?
O2 C8 C7 N2 -13.87(12) . . . . ?
O3 C16 N6 C17 -5.52(16) . . . . ?
O3 C16 C15 N3 -158.69(11) . . . . ?
N1 C1 C2 N2 46.63(9) . . . . ?
N1 C6 C5 N3 52.54(9) . . . . ?
N1 C23 C24 N4 -131.46(8) . . . . ?
N2 C3 C4 N3 52.74(9) . . . . ?
N2 C7 C8 N5 165.45(9) . . . . ?
N3 C15 C16 N6 23.16(12) . . . . ?
N4 C25 C26 C27 177.58(11) . . . . ?
N4 C25 C30 C29 -176.99(11) . . . . ?
N5 C9 C10 C11 174.89(11) . . . . ?
N5 C9 C14 C13 -175.69(9) . . . . ?
N6 C17 C18 C19 -175.76(11) . . . . ?
N6 C17 C22 C21 174.54(10) . . . . ?
C9 C10 C11 C12 1.15(13) . . . . ?
C9 C14 C13 C12 0.25(13) . . . . ?
C10 C11 C12 C13 1.63(14) . . . . ?
C11 C12 C13 C14 -2.33(14) . . . . ?
C17 C18 C19 C20 1.40(14) . . . . ?
C17 C22 C21 C20 1.49(13) . . . . ?
C18 C19 C20 C21 -1.10(15) . . . . ?
C19 C20 C21 C22 -0.35(15) . . . . ?
C25 C26 C27 C28 -0.41(14) . . . . ?
C25 C30 C29 C28 -0.98(15) . . . . ?
C26 C27 C28 C29 1.23(15) . . . . ?
C27 C28 C29 C30 -0.53(17) . . . . ?

loop_
_restr_rigu_atom_site_label_1
_restr_rigu_atom_site_label_2
_restr_rigu_target_weight_param
_restr_rigu_u13_diff
_restr_rigu_u23_diff
_restr_rigu_u33_diff
O1 N4 0.004000 0.000735 0.002557 0.000396
O1 C23 0.004000 -0.000970 -0.001850 0.000147
O1 C24 0.004000 -0.000111 0.000188 -0.000066
O2 N5 0.004000 0.002362 0.001437 0.000005
O2 C7 0.004000 0.002920 0.001159 -0.000268
O2 C8 0.004000 0.001463 0.000928 -0.000952
O3 N6 0.004000 0.001916 -0.003814 0.000689
O3 C15 0.004000 0.006048 -0.004620 -0.000199
O3 C16 0.004000 0.002259 -0.003834 0.000206
N1 H1 0.004000 0.003431 -0.001816 -0.003256
N1 C1 0.004000 -0.000722 -0.000688 -0.000172
N1 H1a 0.004000 0.001321 -0.001536 -0.008049
N1 H1b 0.004000 -0.005583 0.001288 -0.010270
N1 C2 0.004000 -0.002496 -0.001216 -0.000536
N1 C5 0.004000 -0.006766 -0.001622 -0.000298
N1 C6 0.004000 -0.002935 0.000859 -0.000021
N1 H6a 0.004000 -0.003287 -0.003018 -0.005180
N1 H6b 0.004000 -0.002791 -0.005078 -0.009475
N1 C23 0.004000 0.000868 -0.001339 -0.000180
N1 H23a 0.004000 -0.001832 -0.000125 -0.009253
N1 H23b 0.004000 -0.000220 0.001528 -0.004232
N1 C24 0.004000 -0.001449 0.000316 -0.000061
H1 C1 0.004000 0.004910 -0.001328 0.000758
H1 C6 0.004000 -0.000848 0.000555 0.005733
H1 C23 0.004000 0.001710 0.003059 0.003161
N2 C1 0.004000 -0.000963 -0.004025 -0.000172
N2 C2 0.004000 -0.001480 -0.001466 0.000499
N2 H2a 0.004000 -0.002788 -0.001071 -0.009523
N2 H2b 0.004000 0.005159 -0.003028 -0.012973
N2 C3 0.004000 0.000456 -0.001287 -0.000081
N2 H3a 0.004000 0.000159 0.005082 -0.005939
N2 H3b 0.004000 0.001213 -0.000784 -0.003721
N2 C4 0.004000 0.003529 0.003691 -0.000463
N2 C7 0.004000 -0.000760 -0.002201 -0.002301
N2 H7a 0.004000 -0.007647 -0.007537 -0.012505
N2 H7b 0.004000 0.002452 -0.005215 -0.009600
N2 C8 0.004000 0.000730 -0.000422 -0.001333
N3 C3 0.004000 0.006297 -0.003658 -0.000579
N3 C4 0.004000 0.004908 -0.002620 -0.000669
N3 H4a 0.004000 0.000602 0.000253 -0.005108
N3 H4b 0.004000 0.003828 0.001439 -0.005353
N3 C5 0.004000 0.002648 0.000333 -0.000297
N3 H5a 0.004000 0.005504 -0.005952 -0.010094
N3 H5b 0.004000 0.005040 0.003904 -0.009654
N3 C6 0.004000 0.003623 0.003916 -0.000802
N3 C15 0.004000 0.003901 0.001067 -0.001197
N3 H15a 0.004000 0.001627 0.001129 -0.009260
N3 H15b 0.004000 0.001491 -0.001535 -0.008118
N3 C16 0.004000 0.004932 0.003138 -0.001818
N4 H4 0.004000 0.000130 0.001611 -0.004155
N4 C23 0.004000 0.000205 0.001665 -0.000651
N4 C24 0.004000 0.000770 -0.000644 -0.001009
N4 C25 0.004000 0.002365 -0.001268 -0.000144
N4 C26 0.004000 0.001698 -0.002512 -0.000727
N4 C30 0.004000 0.004141 -0.002580 -0.002522
H4 C24 0.004000 0.001391 -0.000576 0.004009
H4 C25 0.004000 0.000559 -0.003521 0.006077
N5 H5 0.004000 0.000999 0.001441 -0.001547
N5 C7 0.004000 -0.000015 0.000905 -0.001703
N5 C8 0.004000 0.000281 -0.000112 -0.000244
N5 C9 0.004000 -0.000825 -0.000063 -0.000392
N5 C10 0.004000 -0.000778 0.000078 -0.001464
N5 C14 0.004000 -0.000933 -0.000166 -0.001190
H5 C8 0.004000 -0.002692 -0.003655 -0.001375
H5 C9 0.004000 0.000532 0.002735 -0.002151
N6 H6 0.004000 -0.000143 -0.001867 -0.000161
N6 C15 0.004000 0.000360 0.003385 -0.000287
N6 C16 0.004000 -0.000280 0.001622 -0.000196
N6 C17 0.004000 0.000292 -0.001455 -0.000213
N6 C18 0.004000 0.001766 -0.003802 -0.001603
N6 C22 0.004000 0.001481 0.000230 -0.000824
H6 C16 0.004000 0.003391 0.002849 -0.000248
H6 C17 0.004000 -0.001867 -0.003456 0.001393
C1 H1a 0.004000 -0.000571 0.001637 -0.004990
C1 H1b 0.004000 0.000987 -0.001562 -0.005033
C1 C2 0.004000 -0.001145 0.001845 0.000314
C1 H2a 0.004000 -0.004809 -0.000161 -0.005666
C1 H2b 0.004000 0.000611 -0.000882 -0.004807
C1 C6 0.004000 -0.000408 -0.001871 -0.000184
C1 C23 0.004000 -0.002893 0.000076 0.000378
H1a H1b 0.004000 0.008597 -0.010562 0.000322
H1a C2 0.004000 0.002993 0.000619 0.007055
H1b C2 0.004000 -0.002326 0.006461 0.008032
C2 H2a 0.004000 0.001434 0.001213 -0.005214
C2 H2b 0.004000 0.001310 -0.002146 -0.006099
C2 C3 0.004000 0.001410 0.002605 -0.000643
C2 C7 0.004000 -0.003701 -0.001975 0.000540
H2a H2b 0.004000 -0.009878 -0.004641 -0.001267
C3 H3a 0.004000 -0.000346 0.001459 -0.002718
C3 H3b 0.004000 0.001486 0.001373 -0.005365
C3 C4 0.004000 0.004156 0.003556 -0.001491
C3 H4a 0.004000 -0.000352 0.003364 -0.005349
C3 H4b 0.004000 0.003049 -0.000015 -0.007206
C3 C7 0.004000 0.002264 -0.000738 0.000450
H3a H3b 0.004000 0.004910 0.010625 -0.002819
H3a C4 0.004000 -0.000096 0.000210 0.004350
H3b C4 0.004000 0.003958 0.003298 0.001244
C4 H4a 0.004000 0.000776 0.000653 -0.005069
C4 H4b 0.004000 0.000400 -0.000932 -0.005957
C4 C5 0.004000 0.006953 0.000790 -0.000052
C4 C15 0.004000 0.011084 0.004509 -0.000843
H4a H4b 0.004000 0.013069 -0.003388 -0.001605
C5 H5a 0.004000 0.002902 0.000028 -0.004655
C5 H5b 0.004000 0.000476 -0.000686 -0.006551
C5 C6 0.004000 0.005160 0.000152 0.001398
C5 H6a 0.004000 0.007922 0.000616 -0.008957
C5 H6b 0.004000 0.005401 -0.000910 -0.006448
C5 C15 0.004000 0.004478 0.000766 -0.000198
H5a H5b 0.004000 0.012686 -0.005408 0.005183
H5a C6 0.004000 -0.006178 -0.008557 0.013462
H5b C6 0.004000 -0.000216 0.008557 0.005947
C6 H6a 0.004000 0.000208 -0.000614 -0.005196
C6 H6b 0.004000 0.001162 -0.000156 -0.003850
C6 C23 0.004000 -0.005738 -0.006278 0.000610
H6a H6b 0.004000 -0.003105 0.011621 -0.002375
C7 H7a 0.004000 0.002307 -0.001406 -0.002386
C7 H7b 0.004000 -0.001173 -0.000252 -0.004532
C7 C8 0.004000 0.000959 -0.001811 0.000281
H7a H7b 0.004000 -0.012701 -0.007083 0.001584
H7a C8 0.004000 -0.003707 -0.005261 0.005299
H7b C8 0.004000 0.002069 -0.003611 0.006004
C8 C9 0.004000 -0.000509 0.001025 0.000283
C9 C10 0.004000 -0.001724 0.000015 -0.000318
C9 H10 0.004000 0.002187 0.004540 -0.009041
C9 C11 0.004000 -0.002335 0.001376 0.000055
C9 C13 0.004000 -0.000866 0.000833 -0.000690
C9 C14 0.004000 0.000578 0.000922 -0.000607
C9 H14 0.004000 0.002260 -0.001793 -0.006326
C10 H10 0.004000 -0.002960 0.000690 -0.001624
C10 C11 0.004000 0.001443 0.002754 -0.000322
C10 H11 0.004000 -0.002267 -0.000766 -0.003042
C10 C12 0.004000 0.001390 0.005636 -0.000018
C10 C14 0.004000 -0.003223 0.003118 -0.000153
H10 C11 0.004000 0.002817 0.012667 0.001704
C11 H11 0.004000 -0.000951 0.000390 -0.004400
C11 C12 0.004000 -0.001332 0.006654 0.000644
C11 H12 0.004000 0.003278 0.004851 -0.000328
C11 C13 0.004000 -0.008867 0.006365 0.000391
H11 C12 0.004000 -0.006188 0.003856 -0.001055
C12 H12 0.004000 -0.001073 0.000033 -0.002558
C12 C13 0.004000 -0.007319 0.001225 0.000945
C12 H13 0.004000 -0.007002 0.005582 0.000990
C12 C14 0.004000 -0.007853 0.000580 0.001217
H12 C13 0.004000 -0.009950 -0.000480 0.002816
C13 H13 0.004000 0.000435 0.000269 -0.002667
C13 C14 0.004000 -0.003308 0.000791 0.000860
C13 H14 0.004000 -0.010603 0.003695 -0.003437
H13 C14 0.004000 -0.004054 0.000370 0.004772
C14 H14 0.004000 -0.002015 0.000835 -0.002282
C15 H15a 0.004000 0.003711 -0.000644 -0.001943
C15 H15b 0.004000 0.001152 -0.000394 -0.006188
C15 C16 0.004000 0.002548 0.000496 -0.000065
H15a H15b 0.004000 0.024499 0.008753 0.001266
H15a C16 0.004000 -0.002308 -0.001233 0.006516
H15b C16 0.004000 0.006632 0.005145 0.014680
C16 C17 0.004000 0.000503 -0.004512 0.000636
C17 C18 0.004000 0.000588 -0.000032 0.000025
C17 H18 0.004000 0.000742 0.004720 -0.002211
C17 C19 0.004000 0.001385 -0.001871 -0.000179
C17 C21 0.004000 0.001311 -0.002120 0.000490
C17 C22 0.004000 0.001527 -0.002404 0.000178
C17 H22 0.004000 0.000931 -0.002897 -0.003706
C18 H18 0.004000 0.002711 0.002529 -0.002364
C18 C19 0.004000 0.003011 -0.004926 -0.000205
C18 H19 0.004000 0.001563 -0.002603 -0.004158
C18 C20 0.004000 0.003050 -0.008863 -0.000031
C18 C22 0.004000 -0.001638 -0.006342 -0.000840
H18 C19 0.004000 0.004588 -0.007607 -0.001794
C19 H19 0.004000 -0.001443 0.000426 -0.005304
C19 C20 0.004000 -0.001380 -0.009507 0.000787
C19 H20 0.004000 0.003321 -0.007120 0.000274
C19 C21 0.004000 -0.007181 -0.012843 -0.001554
H19 C20 0.004000 -0.007607 -0.009960 0.001344
C20 H20 0.004000 0.000573 -0.002011 -0.002780
C20 C21 0.004000 -0.004015 -0.005165 -0.000340
C20 H21 0.004000 -0.006238 -0.013494 -0.002032
C20 C22 0.004000 -0.004030 -0.003574 0.001722
H20 C21 0.004000 -0.003147 -0.001068 -0.000269
C21 H21 0.004000 0.001258 -0.001262 -0.003122
C21 C22 0.004000 -0.002570 -0.001607 0.000182
C21 H22 0.004000 -0.007248 -0.003028 0.001487
H21 C22 0.004000 -0.001510 -0.003408 0.006570
C22 H22 0.004000 -0.001219 0.000311 -0.001508
C23 H23a 0.004000 -0.000632 -0.000256 -0.004195
C23 H23b 0.004000 -0.001856 0.001235 -0.006239
C23 C24 0.004000 -0.000620 0.000474 -0.000210
H23a H23b 0.004000 -0.007608 -0.003842 -0.003256
H23a C24 0.004000 -0.000874 0.001589 0.007950
H23b C24 0.004000 0.000308 -0.000742 0.008972
C24 C25 0.004000 0.002722 -0.000914 0.000746
C25 C26 0.004000 0.000130 -0.002514 -0.001179
C25 H26 0.004000 0.000907 -0.001360 -0.003816
C25 C27 0.004000 0.001785 -0.002763 0.000220
C25 C29 0.004000 0.003882 -0.000778 -0.001932
C25 C30 0.004000 0.000447 0.000975 -0.001326
C25 H30 0.004000 -0.006452 -0.001835 -0.006168
C26 H26 0.004000 -0.000469 -0.001077 -0.000555
C26 C27 0.004000 0.001539 0.002441 -0.000945
C26 H27 0.004000 0.003213 -0.002801 -0.003375
C26 C28 0.004000 0.003767 0.004527 0.000144
C26 C30 0.004000 -0.001040 0.005241 -0.000183
H26 C27 0.004000 -0.000990 0.006460 -0.001842
C27 H27 0.004000 -0.000780 -0.000985 -0.004704
C27 C28 0.004000 0.001555 0.007661 0.000302
C27 H28 0.004000 -0.005195 0.006083 -0.004147
C27 C29 0.004000 -0.001398 0.010531 -0.000574
H27 C28 0.004000 -0.004245 0.007491 -0.001505
C28 H28 0.004000 -0.001018 0.001543 -0.005406
C28 C29 0.004000 -0.001231 0.007603 0.001322
C28 H29 0.004000 -0.004102 0.010367 -0.000285
C28 C30 0.004000 0.001555 0.009873 -0.001042
H28 C29 0.004000 0.003789 0.009329 0.001661
C29 H29 0.004000 0.001824 0.001022 -0.002272
C29 C30 0.004000 0.002946 0.003496 0.000030
C29 H30 0.004000 0.006889 0.013327 -0.003144
H29 C30 0.004000 0.008209 0.005460 0.004681
C30 H30 0.004000 0.001323 0.002695 -0.001195
